data_2102734
loop_
_publ_author_name
'Imaz, Inhar'
'Pechev, Stanislav'
'Gravereau, Pierre'
'Chaminade, Jean-Pierre'
'Kosseva, Iovka'
'Peshev, Pavel'
'Bouree, Francoise'

_publ_section_title
;
 Structural filiations in the new complex titanates
 SrLi<i>M</i>Ti~4~O~11~ (<i>M</i> = Cr, Fe)
;
_journal_coeditor_code LC5052
_journal_issue 1
_journal_name_full 'Acta Crystallographica Section B'
_journal_page_first 26
_journal_page_last 36
_journal_paper_doi 10.1107/S0108768106041929
_journal_volume 63
_journal_year 2007
_chemical_formula_moiety 'Fe Li O11 Sr Ti4'
_chemical_formula_sum 'Fe Li O11 Sr Ti4'
_chemical_formula_weight 518.01
_space_group_crystal_system orthorhombic
_space_group_IT_number 60
_space_group_name_Hall '-P 2n 2ab'
_space_group_name_H-M_alt 'P b c n'
_audit_creation_method 'WinGX routine CIF_UPDATE'
_cell_angle_alpha 90
_cell_angle_beta 90
_cell_angle_gamma 90
_cell_formula_units_Z 16
_cell_length_a 13.875(6)
_cell_length_b 11.492(3)
_cell_length_c 19.887(3)
_cell_measurement_reflns_used 1588
_cell_measurement_temperature 293(2)
_cell_measurement_theta_max 26.6
_cell_measurement_theta_min 1.0
_cell_volume 3171.0(17)
_computing_cell_refinement DENZO-SCALEPACK(Otwinovski,Minor,1997)
_computing_data_collection 'Collect, Nonius B.V., 1999)'
_computing_data_reduction DENZO-SCALEPACK(Otwinovski,Minor,1997)
_computing_structure_refinement 'SHELXL-97 (Sheldrick, 1997)'
_computing_structure_solution 'SHELXS-97 (Sheldrick, 1997)'
_diffrn_measured_fraction_theta_full 1
_diffrn_measured_fraction_theta_max 1
_diffrn_measurement_device 'Nonius KappaCCD'
_diffrn_measurement_device_type 'four-circle diffractometer'
_diffrn_measurement_method 'phi and omega scans'
_diffrn_radiation_type MoK\a
_diffrn_radiation_wavelength 0.71073
_diffrn_reflns_av_R_equivalents 0.050
_diffrn_reflns_limit_h_max 22
_diffrn_reflns_limit_h_min -22
_diffrn_reflns_limit_k_max 18
_diffrn_reflns_limit_k_min -18
_diffrn_reflns_limit_l_max 32
_diffrn_reflns_limit_l_min -32
_diffrn_reflns_number 51725
_diffrn_reflns_theta_full 34.99
_diffrn_reflns_theta_max 34.99
_diffrn_reflns_theta_min 2.05
_exptl_absorpt_coefficient_mu 12.142
_exptl_absorpt_correction_T_max 0.48
_exptl_absorpt_correction_T_min 0.38
_exptl_absorpt_correction_type multi-scan
_exptl_crystal_colour orange
_exptl_crystal_density_diffrn 4.34
_exptl_crystal_density_method 'not measured'
_exptl_crystal_description block
_exptl_crystal_F_000 3536
_exptl_crystal_size_max 0.08
_exptl_crystal_size_mid 0.06
_exptl_crystal_size_min 0.06
_refine_diff_density_max 1.54
_refine_diff_density_min -1.37
_refine_ls_extinction_coef 0.00057(7)
_refine_ls_extinction_expression Fc^*^=kFc[1+0.001xFc^2^\l^3^/sin(2\q)]^-1/4^
_refine_ls_extinction_method SHELXL
_refine_ls_goodness_of_fit_ref 1.21
_refine_ls_matrix_type full
_refine_ls_number_parameters 327
_refine_ls_number_reflns 6973
_refine_ls_number_restraints 0
_refine_ls_restrained_S_all 1.074
_refine_ls_R_factor_gt 0.053
_refine_ls_shift/su_max 0.002
_refine_ls_structure_factor_coef Fsqd
_refine_ls_weighting_details 'calc w=1/[\s^2^(Fo^2^)+(0.0282P)^2^+14.933P] where P=(Fo^2^+2Fc^2^)/3'
_refine_ls_weighting_scheme calc
_refine_ls_wR_factor_ref 0.085
_reflns_number_gt 4841
_reflns_number_total 6973
_reflns_threshold_expression >2sigma(I)
_cod_data_source_file lc5052.cif
_cod_data_source_block srfei
_cod_original_cell_volume 3171.1(17)
_cod_database_code 2102734

loop_
_space_group_symop_id
_space_group_symop_operation_xyz
1 x,y,z
2 -x+1/2,-y+1/2,z+1/2
3 x+1/2,-y+1/2,-z
4 -x,y,-z+1/2
5 -x,-y,-z
6 x+1/2,y+1/2,-z+1/2
7 -x+1/2,y+1/2,z
8 x,-y,z+1/2

loop_
_atom_site_type_symbol
_atom_site_label
_atom_site_fract_x
_atom_site_fract_y
_atom_site_fract_z
_atom_site_U_iso_or_equiv
_atom_site_adp_type
_atom_site_calc_flag
_atom_site_refinement_flags
_atom_site_occupancy
O O1 0.06437(18) 0.3885(2) 0.44954(12) 0.0096(5) Uani d . 1
O O2 0.07046(18) 0.3645(2) 0.20102(13) 0.0098(5) Uani d . 1
O O3 0.0808(2) 0.1265(2) 0.20612(13) 0.0129(5) Uani d . 1
O O4 0.08405(19) 0.0003(2) 0.32871(12) 0.0085(5) Uani d . 1
O O5 0.08513(18) 0.1441(2) 0.46078(12) 0.0080(5) Uani d . 1
O O6 0.08619(19) 0.2429(2) 0.08245(12) 0.0091(5) Uani d . 1
O O7 0.23847(18) 0.1292(2) 0.12508(11) 0.0069(4) Uani d . 1
O O8 0.24439(18) 0.3759(2) 0.12290(11) 0.0084(5) Uani d . 1
O O9 0.24475(18) 0.3673(2) 0.37491(11) 0.0074(4) Uani d . 1
O O10 0.24530(18) 0.25044(19) 0.25012(12) 0.0064(5) Uani d . 1
O O11 0.24820(17) 0.00102(19) 0.24769(12) 0.0071(5) Uani d . 1
O O12 0.25497(19) 0.25188(19) 0.49685(12) 0.0077(5) Uani d . 1
O O13 0.25639(19) 0.0032(2) 0.00015(12) 0.0082(5) Uani d . 1
O O14 0.26292(18) 0.1166(2) 0.37332(11) 0.0065(4) Uani d . 1
O O15 0.39781(18) 0.4902(2) 0.07817(12) 0.0067(4) Uani d . 1
O O16 0.39795(18) 0.2543(2) 0.32870(12) 0.0067(5) Uani d . 1
O O17 0.41066(18) 0.3935(2) 0.21458(12) 0.0075(4) Uani d . 1
O O18 0.41126(19) 0.0014(2) 0.32583(12) 0.0082(5) Uani d . 1
O O19 0.41337(17) 0.3547(2) 0.46363(12) 0.0071(4) Uani d . 1
O O20 0.41337(18) 0.2441(2) 0.07171(13) 0.0073(5) Uani d . 1
O O21 0.41744(18) 0.1084(2) 0.21053(12) 0.0074(4) Uani d . 1
O O22 0.41731(18) 0.1247(2) 0.45395(12) 0.0081(5) Uani d . 1
Li Li1 0.4598(5) 0.2563(6) 0.1683(3) 0.0136(13) Uani d . 1
Li Li2 0.4609(4) 0.4955(5) 0.4219(3) 0.0034(10) Uani d . 1
Ti Ti1 0 0.01481(8) 0.25 0.01061(17) Uani d SP 0.8
Fe Fe1 0 0.01481(8) 0.25 0.01061(17) Uani d SP 0.2
Ti Ti2 0 0.48032(8) 0.25 0.00940(16) Uani d SP 0.8
Fe Fe2 0 0.48032(8) 0.25 0.00940(16) Uani d SP 0.2
Ti Ti3 0.00093(5) 0.26532(6) 0.49256(3) 0.00945(12) Uani d P 0.8
Fe Fe3 0.00093(5) 0.26532(6) 0.49256(3) 0.00945(12) Uani d P 0.2
Ti Ti4 0.16455(5) 0.26130(5) 0.17010(3) 0.00803(12) Uani d P 0.8
Fe Fe4 0.16455(5) 0.26130(5) 0.17010(3) 0.00803(12) Uani d P 0.2
Ti Ti5 0.16513(4) 0.48778(5) 0.41834(3) 0.00609(11) Uani d P 0.8
Fe Fe5 0.16513(4) 0.48778(5) 0.41834(3) 0.00609(11) Uani d P 0.2
Ti Ti6 0.17391(4) 0.12228(6) 0.03893(3) 0.00863(12) Uani d P 0.8
Fe Fe6 0.17391(4) 0.12228(6) 0.03893(3) 0.00863(12) Uani d P 0.2
Ti Ti7 0.32550(5) 0.49506(6) 0.16478(3) 0.01168(14) Uani d P 0.8
Fe Fe7 0.32550(5) 0.49506(6) 0.16478(3) 0.01168(14) Uani d P 0.2
Ti Ti8 0.32731(5) 0.39126(6) 0.29695(3) 0.00946(12) Uani d P 0.8
Fe Fe8 0.32731(5) 0.39126(6) 0.29695(3) 0.00946(12) Uani d P 0.2
Ti Ti9 0.33018(5) 0.24059(6) 0.41531(3) 0.00892(13) Uani d P 0.8
Fe Fe9 0.33018(5) 0.24059(6) 0.41531(3) 0.00892(13) Uani d P 0.2
Ti Ti10 0.33157(4) 0.35533(6) 0.03626(3) 0.01031(13) Uani d P 0.8
Fe Fe10 0.33157(4) 0.35533(6) 0.03626(3) 0.01031(13) Uani d P 0.2
Ti Ti11 0.33165(4) 0.12151(5) 0.27913(3) 0.00860(12) Uani d P 0.8
Fe Fe11 0.33165(4) 0.12151(5) 0.27913(3) 0.00860(12) Uani d P 0.2
Sr Sr2 0.40742(3) 0.01451(3) 0.089956(18) 0.01204(9) Uani d . 1
Sr Sr1 0.09599(3) 0.23260(3) 0.337918(18) 0.01299(9) Uani d . 1

loop_
_atom_site_aniso_label
_atom_site_aniso_U_11
_atom_site_aniso_U_22
_atom_site_aniso_U_33
_atom_site_aniso_U_12
_atom_site_aniso_U_13
_atom_site_aniso_U_23
O1 0.0067(11) 0.0090(11) 0.0132(12) -0.0015(9) 0.0003(9) 0.0036(9)
O2 0.0071(11) 0.0105(12) 0.0118(11) 0.0011(9) 0.0006(9) -0.0028(9)
O3 0.0117(13) 0.0154(14) 0.0116(12) -0.0043(10) -0.0010(9) 0.0048(10)
O4 0.0083(12) 0.0115(12) 0.0059(10) 0.0015(9) -0.0014(8) -0.0002(8)
O5 0.0072(11) 0.0090(11) 0.0080(10) 0.0020(9) -0.0004(8) -0.0002(9)
O6 0.0077(12) 0.0121(12) 0.0075(11) 0.0009(9) -0.0008(8) -0.0008(9)
O7 0.0053(10) 0.0089(11) 0.0063(10) -0.0009(9) 0.0004(8) -0.0004(8)
O8 0.0072(11) 0.0102(12) 0.0077(10) 0.0005(9) 0.0002(8) 0.0023(8)
O9 0.0092(12) 0.0064(11) 0.0065(10) 0.0036(9) 0.0008(8) 0.0004(8)
O10 0.0065(12) 0.0060(11) 0.0068(10) -0.0006(8) -0.0006(8) -0.0002(8)
O11 0.0054(12) 0.0081(12) 0.0079(10) -0.0011(9) -0.0006(8) 0.0002(8)
O12 0.0082(12) 0.0073(12) 0.0075(10) -0.0022(9) 0.0009(8) -0.0009(8)
O13 0.0104(12) 0.0086(12) 0.0056(10) 0.0010(9) 0.0013(8) -0.0002(8)
O14 0.0069(10) 0.0057(11) 0.0068(10) -0.0011(9) -0.0002(8) 0.0005(8)
O15 0.0042(11) 0.0066(11) 0.0092(11) -0.0002(8) 0.0013(8) 0.0002(8)
O16 0.0067(11) 0.0053(11) 0.0082(10) -0.0002(8) 0.0012(8) 0.0007(8)
O17 0.0083(11) 0.0071(11) 0.0071(10) 0.0004(9) -0.0005(8) -0.0007(8)
O18 0.0068(12) 0.0099(12) 0.0080(10) 0.0012(8) 0.0009(8) 0.0007(8)
O19 0.0061(11) 0.0075(11) 0.0077(10) -0.0011(9) 0.0013(8) -0.0010(8)
O20 0.0048(11) 0.0092(11) 0.0077(10) 0.0014(8) 0.0009(8) 0.0008(8)
O21 0.0061(11) 0.0097(11) 0.0064(10) 0.0005(9) 0.0011(8) 0.0017(9)
O22 0.0060(11) 0.0084(11) 0.0099(11) -0.0001(9) 0.0004(8) -0.0002(8)
Li1 0.017(4) 0.009(3) 0.016(3) 0.001(2) 0.001(3) 0.000(2)
Li2 0.003(3) 0.001(2) 0.005(2) -0.0027(19) 0.0030(19) -0.0004(18)
Ti1 0.0097(4) 0.0087(4) 0.0134(4) 0 -0.0001(3) 0
Fe1 0.0097(4) 0.0087(4) 0.0134(4) 0 -0.0001(3) 0
Ti2 0.0095(4) 0.0099(4) 0.0089(4) 0 -0.0008(3) 0
Fe2 0.0095(4) 0.0099(4) 0.0089(4) 0 -0.0008(3) 0
Ti3 0.0096(3) 0.0097(3) 0.0091(3) -0.0011(2) -0.0001(2) 0.0007(2)
Fe3 0.0096(3) 0.0097(3) 0.0091(3) -0.0011(2) -0.0001(2) 0.0007(2)
Ti4 0.0090(3) 0.0080(3) 0.0071(2) 0.0012(2) -0.0002(2) -0.00090(19)
Fe4 0.0090(3) 0.0080(3) 0.0071(2) 0.0012(2) -0.0002(2) -0.00090(19)
Ti5 0.0063(3) 0.0063(2) 0.0057(2) -0.00095(19) 0.00107(18) 0.00041(19)
Fe5 0.0063(3) 0.0063(2) 0.0057(2) -0.00095(19) 0.00107(18) 0.00041(19)
Ti6 0.0094(3) 0.0082(3) 0.0083(2) -0.0002(2) -0.00113(19) 0.0001(2)
Fe6 0.0094(3) 0.0082(3) 0.0083(2) -0.0002(2) -0.00113(19) 0.0001(2)
Ti7 0.0135(3) 0.0118(3) 0.0097(3) 0.0013(2) -0.0002(2) 0.0006(2)
Fe7 0.0135(3) 0.0118(3) 0.0097(3) 0.0013(2) -0.0002(2) 0.0006(2)
Ti8 0.0092(3) 0.0092(3) 0.0100(3) 0.0015(2) 0.0011(2) 0.0017(2)
Fe8 0.0092(3) 0.0092(3) 0.0100(3) 0.0015(2) 0.0011(2) 0.0017(2)
Ti9 0.0104(3) 0.0090(3) 0.0074(3) -0.0007(2) 0.0000(2) -0.0004(2)
Fe9 0.0104(3) 0.0090(3) 0.0074(3) -0.0007(2) 0.0000(2) -0.0004(2)
Ti10 0.0098(3) 0.0092(3) 0.0119(3) -0.0008(2) -0.0006(2) -0.0023(2)
Fe10 0.0098(3) 0.0092(3) 0.0119(3) -0.0008(2) -0.0006(2) -0.0023(2)
Ti11 0.0091(3) 0.0089(3) 0.0078(2) -0.0004(2) 0.00020(19) -0.0007(2)
Fe11 0.0091(3) 0.0089(3) 0.0078(2) -0.0004(2) 0.00020(19) -0.0007(2)
Sr2 0.01218(18) 0.01196(17) 0.01197(16) -0.00063(12) 0.00022(12) 0.00090(12)
Sr1 0.01314(18) 0.01443(17) 0.01140(16) -0.00246(13) 0.00060(12) -0.00117(12)

loop_
_atom_type_symbol
_atom_type_description
_atom_type_scat_dispersion_real
_atom_type_scat_dispersion_imag
_atom_type_scat_source
Fe Fe 0.301 0.845 'International Tables Vol C Tables 4.2.6.8 and 6.1.1.4'
Li Li 0 0 'International Tables Vol C Tables 4.2.6.8 and 6.1.1.4'
O O 0.0106 0.006 'International Tables Vol C Tables 4.2.6.8 and 6.1.1.4'
Sr Sr -1.657 3.264 'International Tables Vol C Tables 4.2.6.8 and 6.1.1.4'
Ti Ti 0.248 0.446 'International Tables Vol C Tables 4.2.6.8 and 6.1.1.4'

loop_
_geom_angle_atom_site_label_1
_geom_angle_atom_site_label_2
_geom_angle_atom_site_label_3
_geom_angle_site_symmetry_1
_geom_angle_site_symmetry_3
_geom_angle
Ti3 O1 Ti5 . . 160.80(15)
Ti3 O1 Sr2 . 6_566 99.05(10)
Ti5 O1 Sr2 . 6_566 100.01(10)
Ti3 O1 Sr1 . . 87.33(10)
Ti5 O1 Sr1 . . 90.56(9)
Sr2 O1 Sr1 6_566 . 103.25(8)
Ti3 O1 Sr2 . 2 85.29(9)
Ti5 O1 Sr2 . 2 89.15(9)
Sr2 O1 Sr2 6_566 2 99.96(8)
Sr1 O1 Sr2 . 2 156.47(10)
Ti4 O2 Ti2 . . 164.66(15)
Ti4 O2 Sr2 . 8_665 93.11(10)
Ti2 O2 Sr2 . 8_665 91.66(10)
Ti4 O2 Sr1 . 3 97.95(10)
Ti2 O2 Sr1 . 3 95.37(10)
Sr2 O2 Sr1 8_665 3 101.50(8)
Ti4 O2 Sr1 . . 84.26(9)
Ti2 O2 Sr1 . . 87.25(9)
Sr2 O2 Sr1 8_665 . 164.49(10)
Sr1 O2 Sr1 3 . 94.01(7)
Ti1 O3 Ti4 . . 172.16(16)
Ti1 O3 Ti7 . 8_655 93.26(12)
Ti4 O3 Ti7 . 8_655 93.09(11)
Ti1 O3 Sr1 . 3 85.63(10)
Ti4 O3 Sr1 . 3 93.23(10)
Ti7 O3 Sr1 8_655 3 134.05(12)
Ti1 O3 Sr1 . . 84.98(9)
Ti4 O3 Sr1 . . 87.55(9)
Ti7 O3 Sr1 8_655 . 126.56(11)
Sr1 O3 Sr1 3 . 99.16(9)
Ti8 O4 Li2 8_655 8_655 120.8(2)
Ti8 O4 Ti1 8_655 . 100.30(12)
Li2 O4 Ti1 8_655 . 124.7(2)
Ti8 O4 Sr1 8_655 . 130.63(13)
Li2 O4 Sr1 8_655 . 89.05(18)
Ti1 O4 Sr1 . . 90.39(10)
Ti10 O5 Ti3 2 . 96.17(11)
Ti10 O5 Li2 2 8_655 120.6(2)
Ti3 O5 Li2 . 8_655 123.8(2)
Ti10 O5 Sr1 2 . 133.97(12)
Ti3 O5 Sr1 . . 93.41(10)
Li2 O5 Sr1 8_655 . 89.38(18)
Ti3 O6 Ti6 3 . 97.81(11)
Ti3 O6 Ti4 3 . 164.77(15)
Ti6 O6 Ti4 . . 96.53(11)
Ti3 O6 Sr1 3 3 83.43(9)
Ti6 O6 Sr1 . 3 134.75(12)
Ti4 O6 Sr1 . 3 90.12(9)
Ti3 O6 Sr2 3 8_665 85.52(9)
Ti6 O6 Sr2 . 8_665 133.05(11)
Ti4 O6 Sr2 . 8_665 80.95(8)
Sr1 O6 Sr2 3 8_665 92.20(7)
Ti6 O7 Ti7 . 8_655 96.62(11)
Ti6 O7 Ti4 . . 100.76(11)
Ti7 O7 Ti4 8_655 . 100.50(11)
Ti6 O7 Sr2 . . 98.53(9)
Ti7 O7 Sr2 8_655 . 96.36(9)
Ti4 O7 Sr2 . . 152.62(12)
Ti7 O8 Ti4 . . 126.22(12)
Ti7 O8 Ti10 . . 95.50(11)
Ti4 O8 Ti10 . . 129.57(12)
Ti7 O8 Sr2 . 8_665 97.93(10)
Ti4 O8 Sr2 . 8_665 94.08(10)
Ti10 O8 Sr2 . 8_665 108.15(9)
Ti8 O9 Ti5 . . 125.42(12)
Ti8 O9 Ti9 . . 94.16(11)
Ti5 O9 Ti9 . . 130.84(12)
Ti8 O9 Sr1 . . 108.40(10)
Ti5 O9 Sr1 . . 95.41(10)
Ti9 O9 Sr1 . . 98.21(9)
Ti4 O10 Ti11 . . 129.03(12)
Ti4 O10 Ti8 . . 126.81(11)
Ti11 O10 Ti8 . . 96.56(10)
Ti4 O10 Sr1 . . 95.23(10)
Ti11 O10 Sr1 . . 102.50(9)
Ti8 O10 Sr1 . . 100.30(9)
Ti8 O11 Ti11 8_655 . 130.04(13)
Ti8 O11 Ti7 8_655 8_655 97.09(11)
Ti11 O11 Ti7 . 8_655 128.52(12)
Ti10 O12 Ti9 2 . 130.31(13)
Ti10 O12 Ti6 2 2 129.04(13)
Ti9 O12 Ti6 . 2 97.89(11)
Ti6 O13 Ti5 . 2_554 128.23(12)
Ti6 O13 Ti10 . 8_655 95.01(11)
Ti5 O13 Ti10 2_554 8_655 128.07(12)
Ti6 O13 Sr2 . . 99.05(10)
Ti5 O13 Sr2 2_554 . 96.49(10)
Ti10 O13 Sr2 8_655 . 104.21(9)
Ti9 O14 Ti5 . 8_655 96.52(11)
Ti9 O14 Ti11 . . 98.55(11)
Ti5 O14 Ti11 8_655 . 101.11(11)
Ti9 O14 Sr1 . . 99.31(10)
Ti5 O14 Sr1 8_655 . 152.96(12)
Ti11 O14 Sr1 . . 98.05(9)
Li2 O15 Ti6 3_655 8_665 118.7(2)
Li2 O15 Ti10 3_655 . 119.1(2)
Ti6 O15 Ti10 8_665 . 101.58(12)
Li2 O15 Ti7 3_655 . 120.2(2)
Ti6 O15 Ti7 8_665 . 93.80(11)
Ti10 O15 Ti7 . . 98.71(11)
Ti8 O16 Ti9 . . 96.16(11)
Ti8 O16 Li1 . 3_655 120.0(2)
Ti9 O16 Li1 . 3_655 116.8(2)
Ti8 O16 Ti11 . . 102.71(12)
Ti9 O16 Ti11 . . 98.51(11)
Li1 O16 Ti11 3_655 . 118.4(2)
Ti7 O17 Li1 . . 117.4(2)
Ti7 O17 Ti1 . 6_666 97.98(12)
Li1 O17 Ti1 . 6_666 121.0(3)
Ti7 O17 Ti8 . . 94.23(11)
Li1 O17 Ti8 . . 125.2(2)
Ti1 O17 Ti8 6_666 . 94.53(10)
Ti2 O18 Ti11 6_656 . 94.31(11)
Ti2 O18 Ti5 6_656 8_655 165.37(14)
Ti11 O18 Ti5 . 8_655 100.22(11)
Ti2 O18 Sr2 6_656 3_655 84.83(9)
Ti11 O18 Sr2 . 3_655 133.08(11)
Ti5 O18 Sr2 8_655 3_655 86.52(8)
Ti2 O18 Sr1 6_656 8_655 87.52(9)
Ti11 O18 Sr1 . 8_655 134.98(11)
Ti5 O18 Sr1 8_655 8_655 80.99(8)
Sr2 O18 Sr1 3_655 8_655 91.92(7)
Li2 O19 Ti6 . 2 115.4(2)
Li2 O19 Ti9 . . 122.7(2)
Ti6 O19 Ti9 2 . 95.75(11)
Li2 O19 Ti3 . 4_556 123.2(2)
Ti6 O19 Ti3 2 4_556 97.72(11)
Ti9 O19 Ti3 . 4_556 96.09(11)
Ti10 O20 Ti3 . 2_554 95.95(12)
Ti10 O20 Li1 . . 120.5(2)
Ti3 O20 Li1 2_554 . 124.5(2)
Ti10 O20 Sr2 . . 135.83(12)
Ti3 O20 Sr2 2_554 . 94.17(9)
Li1 O20 Sr2 . . 87.1(2)
Ti11 O21 Li1 . . 116.2(2)
Ti11 O21 Ti2 . 6_656 98.04(11)
Li1 O21 Ti2 . 6_656 128.3(2)
Ti11 O21 Sr2 . . 133.09(12)
Li1 O21 Sr2 . . 88.9(2)
Ti2 O21 Sr2 6_656 . 94.88(9)
Ti9 O22 Ti3 . 4_556 97.80(12)
Ti9 O22 Ti5 . 8_655 92.39(11)
Ti3 O22 Ti5 4_556 8_655 166.84(14)
Ti9 O22 Sr2 . 3_655 134.64(11)
Ti3 O22 Sr2 4_556 3_655 87.12(9)
Ti5 O22 Sr2 8_655 3_655 91.65(9)
Ti9 O22 Sr2 . 7_556 131.09(11)
Ti3 O22 Sr2 4_556 7_556 83.71(8)
Ti5 O22 Sr2 8_655 7_556 83.32(8)
Sr2 O22 Sr2 3_655 7_556 94.25(7)
O17 Li1 O16 . 3_655 110.1(4)
O17 Li1 O21 . . 112.9(4)
O16 Li1 O21 3_655 . 105.8(3)
O17 Li1 O20 . . 113.1(3)
O16 Li1 O20 3_655 . 110.2(3)
O21 Li1 O20 . . 104.4(3)
O17 Li1 Ti11 . . 82.7(2)
O16 Li1 Ti11 3_655 . 121.6(3)
O21 Li1 Ti11 . . 30.34(13)
O20 Li1 Ti11 . . 116.0(3)
O17 Li1 Sr2 . . 146.7(3)
O16 Li1 Sr2 3_655 . 103.1(3)
O21 Li1 Sr2 . . 53.69(17)
O20 Li1 Sr2 . . 54.56(17)
Ti11 Li1 Sr2 . . 78.17(15)
O17 Li1 Ti7 . . 31.17(14)
O16 Li1 Ti7 3_655 . 124.9(3)
O21 Li1 Ti7 . . 123.4(3)
O20 Li1 Ti7 . . 81.9(2)
Ti11 Li1 Ti7 . . 95.85(19)
Sr2 Li1 Ti7 . . 124.7(2)
O17 Li1 Ti9 . 3_655 125.5(3)
O16 Li1 Ti9 3_655 3_655 31.52(14)
O21 Li1 Ti9 . 3_655 114.8(3)
O20 Li1 Ti9 . 3_655 78.7(2)
Ti11 Li1 Ti9 . 3_655 142.2(2)
Sr2 Li1 Ti9 . 3_655 84.92(16)
Ti7 Li1 Ti9 . 3_655 121.4(2)
O17 Li1 Ti10 . . 84.9(2)
O16 Li1 Ti10 3_655 . 123.7(3)
O21 Li1 Ti10 . . 117.6(3)
O20 Li1 Ti10 . . 28.21(13)
Ti11 Li1 Ti10 . . 113.8(2)
Sr2 Li1 Ti10 . . 78.38(15)
Ti7 Li1 Ti10 . . 53.69(11)
Ti9 Li1 Ti10 3_655 . 95.20(17)
O17 Li1 Ti8 . 3_655 80.7(2)
O16 Li1 Ti8 3_655 3_655 29.85(14)
O21 Li1 Ti8 . 3_655 124.1(3)
O20 Li1 Ti8 . 3_655 119.9(3)
Ti11 Li1 Ti8 . 3_655 123.9(2)
Sr2 Li1 Ti8 . 3_655 132.6(2)
Ti7 Li1 Ti8 . 3_655 96.57(17)
Ti9 Li1 Ti8 3_655 3_655 51.16(11)
Ti10 Li1 Ti8 . 3_655 117.52(19)
O19 Li2 O4 . 8_665 108.8(3)
O19 Li2 O15 . 3_655 108.4(3)
O4 Li2 O15 8_665 3_655 108.6(3)
O19 Li2 O5 . 8_665 116.3(3)
O4 Li2 O5 8_665 8_665 104.0(3)
O15 Li2 O5 3_655 8_665 110.4(3)
O19 Li2 Ti6 . 2 32.38(12)
O4 Li2 Ti6 8_665 2 120.2(3)
O15 Li2 Ti6 3_655 2 123.9(2)
O5 Li2 Ti6 8_665 2 83.96(19)
O19 Li2 Sr1 . 8_665 145.9(3)
O4 Li2 Sr1 8_665 8_665 54.51(15)
O15 Li2 Sr1 3_655 8_665 105.4(2)
O5 Li2 Sr1 8_665 8_665 53.64(15)
Ti6 Li2 Sr1 2 8_665 124.41(18)
O19 Li2 Li2 . 5_666 74.5(2)
O4 Li2 Li2 8_665 5_666 176.5(3)
O15 Li2 Li2 3_655 5_666 70.9(2)
O5 Li2 Li2 8_665 5_666 73.2(2)
Ti6 Li2 Li2 2 5_666 62.03(17)
Sr1 Li2 Li2 8_665 5_666 122.1(2)
O19 Li2 Ti8 . . 80.17(19)
O4 Li2 Ti8 8_665 . 28.85(12)
O15 Li2 Ti8 3_655 . 123.1(2)
O5 Li2 Ti8 8_665 . 115.0(2)
Ti6 Li2 Ti8 2 . 93.66(15)
Sr1 Li2 Ti8 8_665 . 77.61(13)
Li2 Li2 Ti8 5_666 . 154.2(3)
O19 Li2 Ti10 . 7_566 87.4(2)
O4 Li2 Ti10 8_665 7_566 117.1(3)
O15 Li2 Ti10 3_655 7_566 123.3(2)
O5 Li2 Ti10 8_665 7_566 28.97(11)
Ti6 Li2 Ti10 2 7_566 55.00(9)
Sr1 Li2 Ti10 8_665 7_566 78.08(12)
Li2 Li2 Ti10 5_666 7_566 61.45(17)
Ti8 Li2 Ti10 . 7_566 113.05(18)
O19 Li2 Ti6 . 6_666 124.0(3)
O4 Li2 Ti6 8_665 6_666 119.0(2)
O15 Li2 Ti6 3_655 6_666 30.80(12)
O5 Li2 Ti6 8_665 6_666 79.65(19)
Ti6 Li2 Ti6 2 6_666 120.80(17)
Sr1 Li2 Ti6 8_665 6_666 88.27(13)
Li2 Li2 Ti6 5_666 6_666 58.77(18)
Ti8 Li2 Ti6 . 6_666 144.49(18)
Ti10 Li2 Ti6 7_566 6_666 95.19(14)
O3 Ti1 O3 3 . 95.78(18)
O3 Ti1 O4 3 3 94.16(11)
O3 Ti1 O4 . 3 92.36(11)
O3 Ti1 O4 3 . 92.36(11)
O3 Ti1 O4 . . 94.16(11)
O4 Ti1 O4 3 . 170.26(16)
O3 Ti1 O17 3 6_556 86.78(12)
O3 Ti1 O17 . 6_556 173.56(10)
O4 Ti1 O17 3 6_556 81.54(11)
O4 Ti1 O17 . 6_556 91.63(11)
O3 Ti1 O17 3 8_655 173.56(10)
O3 Ti1 O17 . 8_655 86.78(12)
O4 Ti1 O17 3 8_655 91.63(11)
O4 Ti1 O17 . 8_655 81.54(11)
O17 Ti1 O17 6_556 8_655 91.29(15)
O3 Ti1 Fe8 3 6_556 89.51(9)
O3 Ti1 Fe8 . 6_556 131.05(8)
O4 Ti1 Fe8 3 6_556 38.69(8)
O4 Ti1 Fe8 . 6_556 134.31(8)
O17 Ti1 Fe8 6_556 6_556 42.89(7)
O17 Ti1 Fe8 8_655 6_556 93.26(8)
O3 Ti1 Ti8 3 6_556 89.51(9)
O3 Ti1 Ti8 . 6_556 131.05(8)
O4 Ti1 Ti8 3 6_556 38.69(8)
O4 Ti1 Ti8 . 6_556 134.31(8)
O17 Ti1 Ti8 6_556 6_556 42.89(7)
O17 Ti1 Ti8 8_655 6_556 93.26(8)
Fe8 Ti1 Ti8 6_556 6_556 0.00(3)
O3 Ti1 Fe8 3 8_655 131.05(8)
O3 Ti1 Fe8 . 8_655 89.51(9)
O4 Ti1 Fe8 3 8_655 134.31(8)
O4 Ti1 Fe8 . 8_655 38.69(8)
O17 Ti1 Fe8 6_556 8_655 93.26(8)
O17 Ti1 Fe8 8_655 8_655 42.89(7)
Fe8 Ti1 Fe8 6_556 8_655 122.19(5)
Ti8 Ti1 Fe8 6_556 8_655 122.19(5)
O3 Ti1 Ti8 3 8_655 131.05(8)
O3 Ti1 Ti8 . 8_655 89.51(9)
O4 Ti1 Ti8 3 8_655 134.31(8)
O4 Ti1 Ti8 . 8_655 38.69(8)
O17 Ti1 Ti8 6_556 8_655 93.26(8)
O17 Ti1 Ti8 8_655 8_655 42.89(7)
Fe8 Ti1 Ti8 6_556 8_655 122.19(5)
Ti8 Ti1 Ti8 6_556 8_655 122.19(5)
Fe8 Ti1 Ti8 8_655 8_655 0.00(3)
O2 Ti2 O2 . 3 92.06(16)
O2 Ti2 O18 . 8_665 99.00(11)
O2 Ti2 O18 3 8_665 90.88(11)
O2 Ti2 O18 . 6_566 90.88(11)
O2 Ti2 O18 3 6_566 99.00(11)
O18 Ti2 O18 8_665 6_566 165.80(16)
O2 Ti2 O21 . 6_566 172.16(10)
O2 Ti2 O21 3 6_566 91.11(11)
O18 Ti2 O21 8_665 6_566 88.12(10)
O18 Ti2 O21 6_566 6_566 81.55(10)
O2 Ti2 O21 . 8_665 91.11(11)
O2 Ti2 O21 3 8_665 172.16(10)
O18 Ti2 O21 8_665 8_665 81.55(10)
O18 Ti2 O21 6_566 8_665 88.12(10)
O21 Ti2 O21 6_566 8_665 86.66(15)
O2 Ti2 Fe11 . 8_665 94.54(8)
O2 Ti2 Fe11 3 8_665 134.19(8)
O18 Ti2 Fe11 8_665 8_665 43.32(8)
O18 Ti2 Fe11 6_566 8_665 126.11(8)
O21 Ti2 Fe11 6_566 8_665 88.37(8)
O21 Ti2 Fe11 8_665 8_665 38.30(7)
O2 Ti2 Ti11 . 8_665 94.54(8)
O2 Ti2 Ti11 3 8_665 134.19(8)
O18 Ti2 Ti11 8_665 8_665 43.32(8)
O18 Ti2 Ti11 6_566 8_665 126.11(8)
O21 Ti2 Ti11 6_566 8_665 88.37(8)
O21 Ti2 Ti11 8_665 8_665 38.30(7)
Fe11 Ti2 Ti11 8_665 8_665 0.00(3)
O2 Ti2 Fe11 . 6_566 134.19(8)
O2 Ti2 Fe11 3 6_566 94.54(8)
O18 Ti2 Fe11 8_665 6_566 126.11(8)
O18 Ti2 Fe11 6_566 6_566 43.32(8)
O21 Ti2 Fe11 6_566 6_566 38.30(7)
O21 Ti2 Fe11 8_665 6_566 88.37(8)
Fe11 Ti2 Fe11 8_665 6_566 112.02(5)
Ti11 Ti2 Fe11 8_665 6_566 112.02(5)
O2 Ti2 Ti11 . 6_566 134.19(8)
O2 Ti2 Ti11 3 6_566 94.54(8)
O18 Ti2 Ti11 8_665 6_566 126.11(8)
O18 Ti2 Ti11 6_566 6_566 43.32(8)
O21 Ti2 Ti11 6_566 6_566 38.30(7)
O21 Ti2 Ti11 8_665 6_566 88.37(8)
Fe11 Ti2 Ti11 8_665 6_566 112.02(5)
Ti11 Ti2 Ti11 8_665 6_566 112.02(5)
Fe11 Ti2 Ti11 6_566 6_566 0.00(3)
O1 Ti3 O5 . . 96.42(12)
O1 Ti3 O6 . 3 92.40(11)
O5 Ti3 O6 . 3 91.70(11)
O1 Ti3 O20 . 2 97.04(11)
O5 Ti3 O20 . 2 81.75(11)
O6 Ti3 O20 3 2 169.04(12)
O1 Ti3 O22 . 4_456 92.14(11)
O5 Ti3 O22 . 4_456 167.17(11)
O6 Ti3 O22 3 4_456 97.49(11)
O20 Ti3 O22 2 4_456 87.74(10)
O1 Ti3 O19 . 4_456 171.29(11)
O5 Ti3 O19 . 4_456 90.71(11)
O6 Ti3 O19 3 4_456 82.36(11)
O20 Ti3 O19 2 4_456 88.90(10)
O22 Ti3 O19 4_456 4_456 81.71(11)
O1 Ti3 Fe10 . 2 97.13(9)
O5 Ti3 Fe10 . 2 41.51(7)
O6 Ti3 Fe10 3 2 132.91(9)
O20 Ti3 Fe10 2 2 40.31(7)
O22 Ti3 Fe10 4_456 2 127.90(8)
O19 Ti3 Fe10 4_456 2 91.52(8)
O1 Ti3 Ti10 . 2 97.13(9)
O5 Ti3 Ti10 . 2 41.51(7)
O6 Ti3 Ti10 3 2 132.91(9)
O20 Ti3 Ti10 2 2 40.31(7)
O22 Ti3 Ti10 4_456 2 127.90(8)
O19 Ti3 Ti10 4_456 2 91.52(8)
Fe10 Ti3 Ti10 2 2 0.00(3)
O1 Ti3 Fe9 . 4_456 131.90(9)
O5 Ti3 Fe9 . 4_456 131.64(8)
O6 Ti3 Fe9 3 4_456 88.54(8)
O20 Ti3 Fe9 2 4_456 89.28(8)
O22 Ti3 Fe9 4_456 4_456 40.31(8)
O19 Ti3 Fe9 4_456 4_456 41.44(7)
Fe10 Ti3 Fe9 2 4_456 116.65(3)
Ti10 Ti3 Fe9 2 4_456 116.65(3)
O1 Ti3 Ti9 . 4_456 131.90(9)
O5 Ti3 Ti9 . 4_456 131.64(8)
O6 Ti3 Ti9 3 4_456 88.54(8)
O20 Ti3 Ti9 2 4_456 89.28(8)
O22 Ti3 Ti9 4_456 4_456 40.31(8)
O19 Ti3 Ti9 4_456 4_456 41.44(7)
Fe10 Ti3 Ti9 2 4_456 116.65(3)
Ti10 Ti3 Ti9 2 4_456 116.65(3)
Fe9 Ti3 Ti9 4_456 4_456 0.00(3)
O2 Ti4 O10 . . 99.99(11)
O2 Ti4 O8 . . 97.24(11)
O10 Ti4 O8 . . 96.26(10)
O2 Ti4 O7 . . 165.64(11)
O10 Ti4 O7 . . 91.25(10)
O8 Ti4 O7 . . 90.32(11)
O2 Ti4 O3 . . 88.21(12)
O10 Ti4 O3 . . 89.56(10)
O8 Ti4 O3 . . 171.20(11)
O7 Ti4 O3 . . 82.94(11)
O2 Ti4 O6 . . 88.56(11)
O10 Ti4 O6 . . 169.95(10)
O8 Ti4 O6 . . 87.82(11)
O7 Ti4 O6 . . 79.52(10)
O3 Ti4 O6 . . 85.40(11)
O2 Ti4 Ti6 . . 129.90(8)
O10 Ti4 Ti6 . . 129.61(7)
O8 Ti4 Ti6 . . 85.33(7)
O7 Ti4 Ti6 . . 38.38(7)
O3 Ti4 Ti6 . . 85.88(8)
O6 Ti4 Ti6 . . 41.40(8)
O2 Ti4 Fe7 . 8_655 132.59(9)
O10 Ti4 Fe7 . 8_655 86.47(7)
O8 Ti4 Fe7 . 8_655 128.96(8)
O7 Ti4 Fe7 . 8_655 38.65(7)
O3 Ti4 Fe7 . 8_655 44.63(8)
O6 Ti4 Fe7 . 8_655 83.83(8)
Ti6 Ti4 Fe7 . 8_655 56.48(2)
O2 Ti4 Ti7 . 8_655 132.59(9)
O10 Ti4 Ti7 . 8_655 86.47(7)
O8 Ti4 Ti7 . 8_655 128.96(8)
O7 Ti4 Ti7 . 8_655 38.65(7)
O3 Ti4 Ti7 . 8_655 44.63(8)
O6 Ti4 Ti7 . 8_655 83.83(8)
Ti6 Ti4 Ti7 . 8_655 56.48(2)
Fe7 Ti4 Ti7 8_655 8_655 0.00(2)
O1 Ti5 O13 . 2 99.71(11)
O1 Ti5 O9 . . 97.66(11)
O13 Ti5 O9 2 . 95.14(10)
O1 Ti5 O14 . 8_665 162.76(11)
O13 Ti5 O14 2 8_665 93.16(10)
O9 Ti5 O14 . 8_665 92.51(10)
O1 Ti5 O22 . 8_665 86.46(11)
O13 Ti5 O22 2 8_665 89.01(10)
O9 Ti5 O22 . 8_665 173.56(10)
O14 Ti5 O22 8_665 8_665 82.32(10)
O1 Ti5 O18 . 8_665 87.73(10)
O13 Ti5 O18 2 8_665 171.78(10)
O9 Ti5 O18 . 8_665 87.25(10)
O14 Ti5 O18 8_665 8_665 78.86(10)
O22 Ti5 O18 8_665 8_665 87.97(10)
O1 Ti5 Fe9 . 8_665 128.37(8)
O13 Ti5 Fe9 2 8_665 87.24(7)
O9 Ti5 Fe9 . 8_665 132.89(8)
O14 Ti5 Fe9 8_665 8_665 40.43(7)
O22 Ti5 Fe9 8_665 8_665 42.25(7)
O18 Ti5 Fe9 8_665 8_665 85.39(7)
O1 Ti5 Ti9 . 8_665 128.37(8)
O13 Ti5 Ti9 2 8_665 87.24(7)
O9 Ti5 Ti9 . 8_665 132.89(8)
O14 Ti5 Ti9 8_665 8_665 40.43(7)
O22 Ti5 Ti9 8_665 8_665 42.25(7)
O18 Ti5 Ti9 8_665 8_665 85.39(7)
Fe9 Ti5 Ti9 8_665 8_665 0.00(2)
O1 Ti5 Ti11 . 8_665 125.79(8)
O13 Ti5 Ti11 2 8_665 133.78(8)
O9 Ti5 Ti11 . 8_665 87.12(7)
O14 Ti5 Ti11 8_665 8_665 40.66(7)
O22 Ti5 Ti11 8_665 8_665 86.45(7)
O18 Ti5 Ti11 8_665 8_665 38.35(7)
Fe9 Ti5 Ti11 8_665 8_665 59.77(2)
Ti9 Ti5 Ti11 8_665 8_665 59.77(2)
O1 Ti5 Sr1 . . 56.15(8)
O13 Ti5 Sr1 2 . 125.45(7)
O9 Ti5 Sr1 . . 50.23(8)
O14 Ti5 Sr1 8_665 . 123.85(7)
O22 Ti5 Sr1 8_665 . 130.26(8)
O18 Ti5 Sr1 8_665 . 61.77(7)
Fe9 Ti5 Sr1 8_665 . 147.15(3)
Ti9 Ti5 Sr1 8_665 . 147.15(3)
Ti11 Ti5 Sr1 8_665 . 90.63(2)
O7 Ti6 O12 . 2_554 96.64(10)
O7 Ti6 O13 . . 96.19(10)
O12 Ti6 O13 2_554 . 93.12(11)
O7 Ti6 O19 . 2_554 164.76(11)
O12 Ti6 O19 2_554 2_554 83.29(11)
O13 Ti6 O19 . 2_554 99.03(11)
O7 Ti6 O15 . 8_655 85.13(10)
O12 Ti6 O15 2_554 8_655 177.53(11)
O13 Ti6 O15 . 8_655 84.96(10)
O19 Ti6 O15 2_554 8_655 95.46(11)
O7 Ti6 O6 . . 82.66(10)
O12 Ti6 O6 2_554 . 88.84(11)
O13 Ti6 O6 . . 177.83(11)
O19 Ti6 O6 2_554 . 82.10(11)
O15 Ti6 O6 8_655 . 93.10(11)
O7 Ti6 Fe7 . 8_655 41.84(7)
O12 Ti6 Fe7 2_554 8_655 138.32(8)
O13 Ti6 Fe7 . 8_655 89.18(7)
O19 Ti6 Fe7 2_554 8_655 137.35(8)
O15 Ti6 Fe7 8_655 8_655 43.35(7)
O6 Ti6 Fe7 . 8_655 88.74(8)
O7 Ti6 Ti7 . 8_655 41.84(7)
O12 Ti6 Ti7 2_554 8_655 138.32(8)
O13 Ti6 Ti7 . 8_655 89.18(7)
O19 Ti6 Ti7 2_554 8_655 137.35(8)
O15 Ti6 Ti7 8_655 8_655 43.35(7)
O6 Ti6 Ti7 . 8_655 88.74(8)
Fe7 Ti6 Ti7 8_655 8_655 0.00(4)
O7 Ti6 Fe9 . 2_554 137.06(8)
O12 Ti6 Fe9 2_554 2_554 40.96(7)
O13 Ti6 Fe9 . 2_554 93.30(7)
O19 Ti6 Fe9 2_554 2_554 42.78(7)
O15 Ti6 Fe9 8_655 2_554 137.50(8)
O6 Ti6 Fe9 . 2_554 88.79(8)
Fe7 Ti6 Fe9 8_655 2_554 177.45(3)
Ti7 Ti6 Fe9 8_655 2_554 177.45(3)
O7 Ti6 Ti9 . 2_554 137.06(8)
O12 Ti6 Ti9 2_554 2_554 40.96(7)
O13 Ti6 Ti9 . 2_554 93.30(7)
O19 Ti6 Ti9 2_554 2_554 42.78(7)
O15 Ti6 Ti9 8_655 2_554 137.50(8)
O6 Ti6 Ti9 . 2_554 88.79(8)
Fe7 Ti6 Ti9 8_655 2_554 177.45(3)
Ti7 Ti6 Ti9 8_655 2_554 177.45(3)
Fe9 Ti6 Ti9 2_554 2_554 0.00(4)
O17 Ti7 O11 . 8_665 84.73(10)
O17 Ti7 O7 . 8_665 164.69(11)
O11 Ti7 O7 8_665 8_665 94.38(10)
O17 Ti7 O8 . . 98.45(11)
O11 Ti7 O8 8_665 . 94.77(10)
O7 Ti7 O8 8_665 . 96.86(11)
O17 Ti7 O15 . . 96.78(11)
O11 Ti7 O15 8_665 . 178.36(11)
O7 Ti7 O15 8_665 . 84.33(10)
O8 Ti7 O15 . . 84.39(10)
O17 Ti7 O3 . 8_665 81.90(11)
O11 Ti7 O3 8_665 8_665 88.23(10)
O7 Ti7 O3 8_665 8_665 82.79(10)
O8 Ti7 O3 . 8_665 177.00(10)
O15 Ti7 O3 . 8_665 92.61(11)
O17 Ti7 Ti8 . . 43.85(7)
O11 Ti7 Ti8 8_665 . 41.04(7)
O7 Ti7 Ti8 8_665 . 134.48(7)
O8 Ti7 Ti8 . . 95.93(7)
O15 Ti7 Ti8 . . 140.41(8)
O3 Ti7 Ti8 8_665 . 86.39(7)
O17 Ti7 Fe6 . 8_665 138.16(8)
O11 Ti7 Fe6 8_665 8_665 135.81(7)
O7 Ti7 Fe6 8_665 8_665 41.54(7)
O8 Ti7 Fe6 . 8_665 89.26(7)
O15 Ti7 Fe6 . 8_665 42.85(7)
O3 Ti7 Fe6 8_665 8_665 88.52(7)
Ti8 Ti7 Fe6 . 8_665 174.08(3)
O17 Ti7 Ti6 . 8_665 138.16(8)
O11 Ti7 Ti6 8_665 8_665 135.81(7)
O7 Ti7 Ti6 8_665 8_665 41.54(7)
O8 Ti7 Ti6 . 8_665 89.26(7)
O15 Ti7 Ti6 . 8_665 42.85(7)
O3 Ti7 Ti6 8_665 8_665 88.52(7)
Ti8 Ti7 Ti6 . 8_665 174.08(3)
Fe6 Ti7 Ti6 8_665 8_665 0.00(2)
O4 Ti8 O11 8_665 8_665 95.25(11)
O4 Ti8 O9 8_665 . 102.30(11)
O11 Ti8 O9 8_665 . 100.31(10)
O4 Ti8 O16 8_665 . 95.80(12)
O11 Ti8 O16 8_665 . 166.03(11)
O9 Ti8 O16 . . 85.65(10)
O4 Ti8 O17 8_665 . 83.56(11)
O11 Ti8 O17 8_665 . 83.62(11)
O9 Ti8 O17 . . 172.52(11)
O16 Ti8 O17 . . 89.15(11)
O4 Ti8 O10 8_665 . 169.81(11)
O11 Ti8 O10 8_665 . 89.14(10)
O9 Ti8 O10 . . 85.90(10)
O16 Ti8 O10 . . 78.63(10)
O17 Ti8 O10 . . 87.80(10)
O4 Ti8 Ti7 8_665 . 92.08(8)
O11 Ti8 Ti7 8_665 . 41.87(7)
O9 Ti8 Ti7 . . 141.11(8)
O16 Ti8 Ti7 . . 129.04(8)
O17 Ti8 Ti7 . . 41.92(7)
O10 Ti8 Ti7 . . 85.04(7)
O4 Ti8 Ti9 8_665 . 96.68(8)
O11 Ti8 Ti9 8_665 . 144.28(8)
O9 Ti8 Ti9 . . 44.19(7)
O16 Ti8 Ti9 . . 42.05(7)
O17 Ti8 Ti9 . . 131.12(8)
O10 Ti8 Ti9 . . 84.93(7)
Ti7 Ti8 Ti9 . . 168.07(3)
O14 Ti9 O12 . . 98.87(10)
O14 Ti9 O22 . . 88.01(11)
O12 Ti9 O22 . . 92.85(11)
O14 Ti9 O16 . . 84.83(10)
O12 Ti9 O16 . . 170.61(11)
O22 Ti9 O16 . . 95.91(11)
O14 Ti9 O19 . . 172.29(11)
O12 Ti9 O19 . . 82.18(10)
O22 Ti9 O19 . . 84.31(11)
O16 Ti9 O19 . . 95.32(10)
O14 Ti9 O9 . . 94.43(10)
O12 Ti9 O9 . . 88.21(10)
O22 Ti9 O9 . . 177.16(11)
O16 Ti9 O9 . . 82.88(10)
O19 Ti9 O9 . . 93.23(11)
O14 Ti9 Fe5 . 8_655 43.05(7)
O12 Ti9 Fe5 . 8_655 93.54(7)
O22 Ti9 Fe5 . 8_655 45.36(8)
O16 Ti9 Fe5 . 8_655 95.01(8)
O19 Ti9 Fe5 . 8_655 129.38(8)
O9 Ti9 Fe5 . 8_655 137.22(8)
O14 Ti9 Ti5 . 8_655 43.05(7)
O12 Ti9 Ti5 . 8_655 93.54(7)
O22 Ti9 Ti5 . 8_655 45.36(8)
O16 Ti9 Ti5 . 8_655 95.01(8)
O19 Ti9 Ti5 . 8_655 129.38(8)
O9 Ti9 Ti5 . 8_655 137.22(8)
Fe5 Ti9 Ti5 8_655 8_655 0.00(2)
O14 Ti9 Fe6 . 2 140.02(8)
O12 Ti9 Fe6 . 2 41.15(7)
O22 Ti9 Fe6 . 2 92.79(8)
O16 Ti9 Fe6 . 2 134.64(8)
O19 Ti9 Fe6 . 2 41.47(7)
O9 Ti9 Fe6 . 2 86.27(7)
Fe5 Ti9 Fe6 8_655 2 121.48(3)
Ti5 Ti9 Fe6 8_655 2 121.48(3)
O14 Ti9 Ti6 . 2 140.02(8)
O12 Ti9 Ti6 . 2 41.15(7)
O22 Ti9 Ti6 . 2 92.79(8)
O16 Ti9 Ti6 . 2 134.64(8)
O19 Ti9 Ti6 . 2 41.47(7)
O9 Ti9 Ti6 . 2 86.27(7)
Fe5 Ti9 Ti6 8_655 2 121.48(3)
Ti5 Ti9 Ti6 8_655 2 121.48(3)
Fe6 Ti9 Ti6 2 2 0.000(13)
O20 Ti10 O12 . 2_554 95.60(11)
O20 Ti10 O5 . 2_554 85.99(11)
O12 Ti10 O5 2_554 2_554 93.51(11)
O20 Ti10 O15 . . 95.47(11)
O12 Ti10 O15 2_554 . 167.65(11)
O5 Ti10 O15 2_554 . 92.72(11)
O20 Ti10 O8 . . 96.75(11)
O12 Ti10 O8 2_554 . 92.72(10)
O5 Ti10 O8 2_554 . 172.92(11)
O15 Ti10 O8 . . 80.54(10)
O20 Ti10 O13 . 8_665 173.46(11)
O12 Ti10 O13 2_554 8_665 90.90(10)
O5 Ti10 O13 2_554 8_665 94.39(10)
O15 Ti10 O13 . 8_665 77.99(10)
O8 Ti10 O13 . 8_665 82.14(9)
O20 Ti10 Fe3 . 2_554 43.74(8)
O12 Ti10 Fe3 2_554 2_554 94.28(8)
O5 Ti10 Fe3 2_554 2_554 42.32(8)
O15 Ti10 Fe3 . 2_554 97.51(8)
O8 Ti10 Fe3 . 2_554 140.35(7)
O13 Ti10 Fe3 8_665 2_554 136.60(7)
O20 Ti10 Ti3 . 2_554 43.74(8)
O12 Ti10 Ti3 2_554 2_554 94.28(8)
O5 Ti10 Ti3 2_554 2_554 42.32(8)
O15 Ti10 Ti3 . 2_554 97.51(8)
O8 Ti10 Ti3 . 2_554 140.35(7)
O13 Ti10 Ti3 8_665 2_554 136.60(7)
Fe3 Ti10 Ti3 2_554 2_554 0.00(4)
O20 Ti10 Ti7 . . 93.55(8)
O12 Ti10 Ti7 2_554 . 132.83(8)
O5 Ti10 Ti7 2_554 . 133.30(8)
O15 Ti10 Ti7 . . 40.75(7)
O8 Ti10 Ti7 . . 40.21(7)
O13 Ti10 Ti7 8_665 . 81.42(6)
Fe3 Ti10 Ti7 2_554 . 122.75(3)
Ti3 Ti10 Ti7 2_554 . 122.75(3)
O21 Ti11 O11 . . 95.24(11)
O21 Ti11 O10 . . 103.79(11)
O11 Ti11 O10 . . 94.59(10)
O21 Ti11 O18 . . 85.96(11)
O11 Ti11 O18 . . 89.23(11)
O10 Ti11 O18 . . 169.12(11)
O21 Ti11 O16 . . 97.45(11)
O11 Ti11 O16 . . 167.29(11)
O10 Ti11 O16 . . 81.63(10)
O18 Ti11 O16 . . 92.45(11)
O21 Ti11 O14 . . 164.54(11)
O11 Ti11 O14 . . 89.83(10)
O10 Ti11 O14 . . 90.31(10)
O18 Ti11 O14 . . 79.50(10)
O16 Ti11 O14 . . 78.10(10)
O21 Ti11 Fe2 . 6_656 43.66(8)
O11 Ti11 Fe2 . 6_656 90.99(8)
O10 Ti11 Fe2 . 6_656 147.41(8)
O18 Ti11 Fe2 . 6_656 42.38(7)
O16 Ti11 Fe2 . 6_656 98.74(8)
O14 Ti11 Fe2 . 6_656 121.85(7)
O21 Ti11 Ti2 . 6_656 43.66(8)
O11 Ti11 Ti2 . 6_656 90.99(8)
O10 Ti11 Ti2 . 6_656 147.41(8)
O18 Ti11 Ti2 . 6_656 42.38(7)
O16 Ti11 Ti2 . 6_656 98.74(8)
O14 Ti11 Ti2 . 6_656 121.85(7)
Fe2 Ti11 Ti2 6_656 6_656 0.00(3)
O21 Ti11 Ti9 . . 135.39(9)
O11 Ti11 Ti9 . . 127.95(8)
O10 Ti11 Ti9 . . 85.35(7)
O18 Ti11 Ti9 . . 84.28(8)
O16 Ti11 Ti9 . . 39.91(7)
O14 Ti11 Ti9 . . 38.19(7)
Fe2 Ti11 Ti9 6_656 . 115.83(3)
Ti2 Ti11 Ti9 6_656 . 115.83(3)
O21 Sr2 O20 . . 73.53(8)
O21 Sr2 O8 . 8_655 93.53(7)
O20 Sr2 O8 . 8_655 129.53(8)
O21 Sr2 O1 . 6_656 115.92(7)
O20 Sr2 O1 . 6_656 117.46(8)
O8 Sr2 O1 8_655 6_656 112.10(8)
O21 Sr2 O13 . . 130.51(7)
O20 Sr2 O13 . . 88.98(7)
O8 Sr2 O13 8_655 . 62.60(7)
O1 Sr2 O13 6_656 . 113.26(7)
O21 Sr2 O7 . . 67.74(7)
O20 Sr2 O7 . . 65.83(7)
O8 Sr2 O7 8_655 . 64.16(8)
O1 Sr2 O7 6_656 . 175.36(7)
O13 Sr2 O7 . . 62.87(7)
O21 Sr2 O2 . 8_655 62.05(8)
O20 Sr2 O2 . 8_655 135.15(8)
O8 Sr2 O2 8_655 8_655 62.45(7)
O1 Sr2 O2 6_656 8_655 79.29(8)
O13 Sr2 O2 . 8_655 124.17(7)
O7 Sr2 O2 . 8_655 100.67(7)
O21 Sr2 O22 . 3_655 92.95(7)
O20 Sr2 O22 . 3_655 59.79(7)
O8 Sr2 O22 8_655 3_655 170.04(7)
O1 Sr2 O22 6_656 3_655 58.13(8)
O13 Sr2 O22 . 3_655 117.82(7)
O7 Sr2 O22 . 3_655 125.48(7)
O2 Sr2 O22 8_655 3_655 114.51(7)
O21 Sr2 O18 . 3_655 58.16(7)
O20 Sr2 O18 . 3_655 95.67(7)
O8 Sr2 O18 8_655 3_655 118.76(7)
O1 Sr2 O18 6_656 3_655 57.98(7)
O13 Sr2 O18 . 3_655 171.23(7)
O7 Sr2 O18 . 3_655 125.86(7)
O2 Sr2 O18 8_655 3_655 56.31(7)
O22 Sr2 O18 3_655 3_655 59.15(7)
O21 Sr2 O1 . 2_554 132.94(7)
O20 Sr2 O1 . 2_554 60.44(7)
O8 Sr2 O1 8_655 2_554 122.47(7)
O1 Sr2 O1 6_656 2_554 80.04(8)
O13 Sr2 O1 . 2_554 61.23(7)
O7 Sr2 O1 . 2_554 99.56(7)
O2 Sr2 O1 8_655 2_554 158.82(8)
O22 Sr2 O1 3_655 2_554 56.61(7)
O18 Sr2 O1 3_655 2_554 114.88(7)
O21 Sr2 O6 . 8_655 116.82(7)
O20 Sr2 O6 . 8_655 168.90(7)
O8 Sr2 O6 8_655 8_655 56.56(7)
O1 Sr2 O6 6_656 8_655 55.54(7)
O13 Sr2 O6 . 8_655 86.76(7)
O7 Sr2 O6 . 8_655 120.65(7)
O2 Sr2 O6 8_655 8_655 54.80(7)
O22 Sr2 O6 3_655 8_655 113.63(7)
O18 Sr2 O6 3_655 8_655 87.32(7)
O1 Sr2 O6 2_554 8_655 108.62(7)
O21 Sr2 O22 . 7 171.57(7)
O20 Sr2 O22 . 7 112.65(7)
O8 Sr2 O22 8_655 7 86.74(7)
O1 Sr2 O22 6_656 7 56.51(7)
O13 Sr2 O22 . 7 56.77(7)
O7 Sr2 O22 . 7 119.62(7)
O2 Sr2 O22 8_655 7 110.98(7)
O22 Sr2 O22 3_655 7 85.75(7)
O18 Sr2 O22 3_655 7 114.48(7)
O1 Sr2 O22 2_554 7 52.36(7)
O6 Sr2 O22 8_655 7 56.63(7)
O21 Sr2 Li1 . . 37.40(13)
O20 Sr2 Li1 . . 38.36(13)
O8 Sr2 Li1 8_655 . 123.73(13)
O1 Sr2 Li1 6_656 . 114.25(14)
O13 Sr2 Li1 . . 121.20(13)
O7 Sr2 Li1 . . 70.38(14)
O2 Sr2 Li1 8_655 . 97.04(13)
O22 Sr2 Li1 3_655 . 65.32(14)
O18 Sr2 Li1 3_655 . 66.02(13)
O1 Sr2 Li1 2_554 . 95.61(13)
O6 Sr2 Li1 8_655 . 149.95(13)
O22 Sr2 Li1 7 . 146.38(13)
O21 Sr2 Ti3 . 2_554 101.09(6)
O20 Sr2 Ti3 . 2_554 35.05(6)
O8 Sr2 Ti3 8_655 2_554 148.72(5)
O1 Sr2 Ti3 6_656 2_554 86.16(6)
O13 Sr2 Ti3 . 2_554 87.18(5)
O7 Sr2 Ti3 . 2_554 96.01(5)
O2 Sr2 Ti3 8_655 2_554 148.55(5)
O22 Sr2 Ti3 3_655 2_554 35.99(5)
O18 Sr2 Ti3 3_655 2_554 92.35(5)
O1 Sr2 Ti3 2_554 2_554 32.98(5)
O6 Sr2 Ti3 8_655 2_554 134.34(5)
O22 Sr2 Ti3 7 2_554 82.73(5)
Li1 Sr2 Ti3 . 2_554 63.86(12)
O21 Sr2 Ti2 . 6_656 35.71(6)
O20 Sr2 Ti2 . 6_656 103.09(6)
O8 Sr2 Ti2 8_655 6_656 89.96(5)
O1 Sr2 Ti2 6_656 6_656 84.73(6)
O13 Sr2 Ti2 . 6_656 150.96(5)
O7 Sr2 Ti2 . 6_656 97.82(5)
O2 Sr2 Ti2 8_655 6_656 33.70(5)
O22 Sr2 Ti2 3_655 6_656 90.88(5)
O18 Sr2 Ti2 3_655 6_656 34.44(5)
O1 Sr2 Ti2 2_554 6_656 147.39(5)
O6 Sr2 Ti2 8_655 6_656 85.40(5)
O22 Sr2 Ti2 7 6_656 135.91(5)
Li1 Sr2 Ti2 . 6_656 64.84(12)
Ti3 Sr2 Ti2 2_554 6_656 117.79(2)
O5 Sr1 O4 . . 71.18(8)
O5 Sr1 O9 . . 90.71(7)
O4 Sr1 O9 . . 129.86(8)
O5 Sr1 O10 . . 131.65(7)
O4 Sr1 O10 . . 94.50(7)
O9 Sr1 O10 . . 63.01(7)
O5 Sr1 O14 . . 68.14(7)
O4 Sr1 O14 . . 65.71(8)
O9 Sr1 O14 . . 64.15(7)
O10 Sr1 O14 . . 63.97(7)
O5 Sr1 O2 . 3 113.94(7)
O4 Sr1 O2 . 3 117.25(8)
O9 Sr1 O2 . 3 112.85(8)
O10 Sr1 O2 . 3 113.60(7)
O14 Sr1 O2 . 3 176.65(7)
O5 Sr1 O3 . 3 93.99(8)
O4 Sr1 O3 . 3 60.29(8)
O9 Sr1 O3 . 3 169.84(8)
O10 Sr1 O3 . 3 119.11(8)
O14 Sr1 O3 . 3 126.00(8)
O2 Sr1 O3 3 3 56.99(8)
O5 Sr1 O1 . . 61.36(7)
O4 Sr1 O1 . . 131.40(7)
O9 Sr1 O1 . . 63.11(7)
O10 Sr1 O1 . . 124.28(7)
O14 Sr1 O1 . . 103.36(7)
O2 Sr1 O1 3 . 75.95(7)
O3 Sr1 O1 3 . 111.58(7)
O5 Sr1 O3 . . 131.91(8)
O4 Sr1 O3 . . 60.98(7)
O9 Sr1 O3 . . 123.14(7)
O10 Sr1 O3 . . 60.40(7)
O14 Sr1 O3 . . 95.07(7)
O2 Sr1 O3 3 . 85.38(8)
O3 Sr1 O3 3 . 58.95(10)
O1 Sr1 O3 . . 161.01(8)
O5 Sr1 O6 . 3 58.54(7)
O4 Sr1 O6 . 3 91.35(8)
O9 Sr1 O6 . 3 118.88(7)
O10 Sr1 O6 . 3 169.58(7)
O14 Sr1 O6 . 3 126.42(7)
O2 Sr1 O6 3 3 55.98(7)
O3 Sr1 O6 3 3 57.06(8)
O1 Sr1 O6 . 3 55.85(7)
O3 Sr1 O6 . 3 115.77(7)
O5 Sr1 O18 . 8_665 116.87(7)
O4 Sr1 O18 . 8_665 170.04(7)
O9 Sr1 O18 . 8_665 58.07(7)
O10 Sr1 O18 . 8_665 84.24(7)
O14 Sr1 O18 . 8_665 121.85(7)
O2 Sr1 O18 3 8_665 55.01(7)
O3 Sr1 O18 3 8_665 111.79(7)
O1 Sr1 O18 . 8_665 55.67(7)
O3 Sr1 O18 . 8_665 110.28(7)
O6 Sr1 O18 3 8_665 88.51(7)
O5 Sr1 O2 . . 168.29(7)
O4 Sr1 O2 . . 114.52(7)
O9 Sr1 O2 . . 92.64(7)
O10 Sr1 O2 . . 59.45(7)
O14 Sr1 O2 . . 123.30(7)
O2 Sr1 O2 3 . 54.51(9)
O3 Sr1 O2 3 . 81.03(7)
O1 Sr1 O2 . . 110.52(7)
O3 Sr1 O2 . . 53.84(7)
O6 Sr1 O2 3 . 110.22(7)
O18 Sr1 O2 8_665 . 56.46(7)
O5 Sr1 Li2 . 8_655 36.99(11)
O4 Sr1 Li2 . 8_655 36.44(11)
O9 Sr1 Li2 . 8_655 121.54(11)
O10 Sr1 Li2 . 8_655 124.84(11)
O14 Sr1 Li2 . 8_655 70.87(12)
O2 Sr1 Li2 3 8_655 112.41(12)
O3 Sr1 Li2 3 8_655 66.36(12)
O1 Sr1 Li2 . 8_655 95.01(11)
O3 Sr1 Li2 . 8_655 95.34(11)
O6 Sr1 Li2 3 8_655 63.95(11)
O18 Sr1 Li2 8_665 8_655 148.92(11)
O2 Sr1 Li2 . 8_655 144.42(11)
O5 Sr1 Ti1 . . 99.95(6)
O4 Sr1 Ti1 . . 36.03(5)
O9 Sr1 Ti1 . . 152.27(5)
O10 Sr1 Ti1 . . 91.39(5)
O14 Sr1 Ti1 . . 96.10(5)
O2 Sr1 Ti1 3 . 86.18(6)
O3 Sr1 Ti1 3 . 34.97(5)
O1 Sr1 Ti1 . . 144.04(5)
O3 Sr1 Ti1 . . 34.93(5)
O6 Sr1 Ti1 3 . 88.27(5)
O18 Sr1 Ti1 8_665 . 134.03(5)
O2 Sr1 Ti1 . . 82.08(5)
Li2 Sr1 Ti1 8_655 . 63.15(9)
O5 Sr1 Ti3 . . 34.79(6)
O4 Sr1 Ti3 . . 98.59(5)
O9 Sr1 Ti3 . . 89.22(5)
O10 Sr1 Ti3 . . 151.30(5)
O14 Sr1 Ti3 . . 98.60(5)
O2 Sr1 Ti3 3 . 82.66(5)
O3 Sr1 Ti3 3 . 89.51(6)
O1 Sr1 Ti3 . . 33.77(5)
O3 Sr1 Ti3 . . 147.60(6)
O6 Sr1 Ti3 3 . 34.85(5)
O18 Sr1 Ti3 8_665 . 86.95(5)
O2 Sr1 Ti3 . . 134.00(5)
Li2 Sr1 Ti3 8_655 . 62.31(10)
Ti1 Sr1 Ti3 . . 114.00(2)

loop_
_geom_bond_atom_site_label_1
_geom_bond_atom_site_label_2
_geom_bond_site_symmetry_2
_geom_bond_distance
O1 Ti3 . 1.874(3)
O1 Ti5 . 1.908(3)
O1 Sr2 6_566 2.731(3)
O1 Sr1 . 2.886(3)
O1 Sr2 2 3.032(3)
O2 Ti4 . 1.868(3)
O2 Ti2 . 1.918(3)
O2 Sr2 8_665 2.819(3)
O2 Sr1 3 2.869(3)
O2 Sr1 . 3.136(3)
O3 Ti1 . 1.915(3)
O3 Ti4 . 2.065(3)
O3 Ti7 8_655 2.156(3)
O3 Sr1 3 2.876(3)
O3 Sr1 . 2.898(3)
O4 Ti8 8_655 1.866(3)
O4 Li2 8_655 1.956(6)
O4 Ti1 . 1.959(3)
O4 Sr1 . 2.681(3)
O5 Ti10 2 1.895(2)
O5 Ti3 . 1.925(3)
O5 Li2 8_655 1.981(6)
O5 Sr1 . 2.651(2)
O6 Ti3 3 1.937(3)
O6 Ti6 . 2.038(3)
O6 Ti4 . 2.065(3)
O6 Sr1 3 2.985(3)
O6 Sr2 8_665 3.126(3)
O7 Ti6 . 1.935(2)
O7 Ti7 8_655 1.947(2)
O7 Ti4 . 2.039(2)
O7 Sr2 . 2.779(3)
O8 Ti7 . 1.958(3)
O8 Ti4 . 1.960(2)
O8 Ti10 . 2.118(2)
O8 Sr2 8_665 2.721(3)
O9 Ti8 . 1.947(2)
O9 Ti5 . 1.970(2)
O9 Ti9 . 2.042(2)
O9 Sr1 . 2.683(3)
O10 Ti4 . 1.950(2)
O10 Ti11 . 1.991(2)
O10 Ti8 . 2.187(2)
O10 Sr1 . 2.717(3)
O11 Ti8 8_655 1.910(2)
O11 Ti11 . 1.910(2)
O11 Ti7 8_655 1.942(2)
O12 Ti10 2 1.891(2)
O12 Ti9 . 1.933(3)
O12 Ti6 2 1.940(2)
O13 Ti6 . 1.944(2)
O13 Ti5 2_554 1.961(2)
O13 Ti10 8_655 2.212(3)
O13 Sr2 . 2.756(3)
O14 Ti9 . 1.897(2)
O14 Ti5 8_655 1.997(2)
O14 Ti11 . 2.103(2)
O14 Sr1 . 2.764(3)
O15 Li2 3_655 1.961(7)
O15 Ti6 8_665 1.976(3)
O15 Ti10 . 1.986(3)
O15 Ti7 . 1.994(2)
O16 Ti8 . 1.959(3)
O16 Ti9 . 1.969(3)
O16 Li1 3_655 1.975(8)
O16 Ti11 . 2.036(3)
O17 Ti7 . 1.934(3)
O17 Li1 . 1.949(7)
O17 Ti1 6_666 1.994(3)
O17 Ti8 . 2.005(3)
O18 Ti2 6_656 1.962(3)
O18 Ti11 . 1.997(3)
O18 Ti5 8_655 2.129(3)
O18 Sr2 3_655 3.026(3)
O18 Sr1 8_655 3.100(3)
O19 Li2 . 1.934(6)
O19 Ti6 2 1.944(2)
O19 Ti9 . 1.994(3)
O19 Ti3 4_556 2.034(3)
O20 Ti10 . 1.849(3)
O20 Ti3 2_554 1.976(3)
O20 Li1 . 2.030(7)
O20 Sr2 . 2.665(3)
O21 Ti11 . 1.817(2)
O21 Li1 . 1.985(7)
O21 Ti2 6_656 2.024(3)
O21 Sr2 . 2.633(2)
O22 Ti9 . 1.956(3)
O22 Ti3 4_556 2.019(3)
O22 Ti5 8_655 2.070(3)
O22 Sr2 3_655 2.877(3)
O22 Sr2 7_556 3.145(3)
Li1 O16 3_655 1.975(8)
Li1 Ti11 . 3.228(7)
Li1 Sr2 . 3.267(7)
Li1 Ti7 . 3.317(7)
Li1 Ti9 3_655 3.360(7)
Li1 Ti10 . 3.369(7)
Li1 Ti8 3_655 3.408(7)
Li2 O4 8_665 1.956(6)
Li2 O15 3_655 1.961(7)
Li2 O5 8_665 1.981(6)
Li2 Ti6 2 3.279(6)
Li2 Sr1 8_665 3.292(6)
Li2 Li2 5_666 3.293(11)
Li2 Ti8 . 3.323(6)
Li2 Ti10 7_566 3.367(6)
Li2 Ti6 6_666 3.386(6)
Ti1 O3 3 1.915(3)
Ti1 O4 3 1.959(3)
Ti1 O17 6_556 1.994(3)
Ti1 O17 8_655 1.994(3)
Ti1 Fe8 6_556 2.9375(12)
Ti1 Ti8 6_556 2.9375(12)
Ti1 Fe8 8_655 2.9375(12)
Ti1 Ti8 8_655 2.9375(12)
Ti2 O2 3 1.918(3)
Ti2 O18 8_665 1.962(3)
Ti2 O18 6_566 1.962(3)
Ti2 O21 6_566 2.024(3)
Ti2 O21 8_665 2.024(3)
Ti2 Fe11 8_665 2.9025(12)
Ti2 Ti11 8_665 2.9025(12)
Ti2 Fe11 6_566 2.9025(12)
Ti2 Ti11 6_566 2.9025(12)
Ti3 O6 3 1.937(3)
Ti3 O20 2 1.976(3)
Ti3 O22 4_456 2.019(3)
Ti3 O19 4_456 2.034(3)
Ti3 Fe10 2 2.8424(12)
Ti3 Ti10 2 2.8424(12)
Ti3 Fe9 4_456 2.9957(12)
Ti3 Ti9 4_456 2.9957(12)
Ti4 Ti6 . 3.0619(9)
Ti4 Fe7 8_655 3.0646(12)
Ti4 Ti7 8_655 3.0646(12)
Ti5 O13 2 1.961(2)
Ti5 O14 8_665 1.997(2)
Ti5 O22 8_665 2.070(3)
Ti5 O18 8_665 2.129(3)
Ti5 Fe9 8_665 2.9067(12)
Ti5 Ti9 8_665 2.9067(12)
Ti5 Ti11 8_665 3.1668(9)
Ti5 Sr1 . 3.4755(10)
Ti6 O12 2_554 1.940(2)
Ti6 O19 2_554 1.944(2)
Ti6 O15 8_655 1.976(3)
Ti6 Fe7 8_655 2.8987(9)
Ti6 Ti7 8_655 2.8987(9)
Ti6 Fe9 2_554 2.9208(9)
Ti6 Ti9 2_554 2.9208(9)
Ti7 O11 8_665 1.942(2)
Ti7 O7 8_665 1.947(2)
Ti7 O3 8_665 2.156(3)
Ti7 Ti8 . 2.8867(9)
Ti7 Fe6 8_665 2.8987(9)
Ti7 Ti6 8_665 2.8987(9)
Ti8 O4 8_665 1.866(3)
Ti8 O11 8_665 1.910(2)
Ti8 Ti9 . 2.9224(9)
Ti9 Fe5 8_655 2.9067(12)
Ti9 Ti5 8_655 2.9067(12)
Ti9 Fe6 2 2.9208(9)
Ti9 Ti6 2 2.9208(9)
Ti10 O12 2_554 1.891(2)
Ti10 O5 2_554 1.895(2)
Ti10 O13 8_665 2.212(3)
Ti10 Fe3 2_554 2.8424(12)
Ti10 Ti3 2_554 2.8424(12)
Ti11 Fe2 6_656 2.9025(12)
Ti11 Ti2 6_656 2.9025(12)
Sr2 O8 8_655 2.721(3)
Sr2 O1 6_656 2.731(3)
Sr2 O2 8_655 2.819(3)
Sr2 O22 3_655 2.877(3)
Sr2 O18 3_655 3.026(3)
Sr2 O1 2_554 3.032(3)
Sr2 O6 8_655 3.126(3)
Sr2 O22 7 3.145(3)
Sr2 Ti3 2_554 3.4310(9)
Sr2 Ti2 6_656 3.4547(6)
Sr1 O2 3 2.869(3)
Sr1 O3 3 2.876(3)
Sr1 O6 3 2.985(3)
Sr1 O18 8_665 3.100(3)
Sr1 Li2 8_655 3.292(6)
